data_7105910
loop_
_publ_author_name
'Di Sun'
'Geng-Geng Luo'
'Na Zhang'
'Rong-Bin Huang'
'Lan-Sun Zheng'

_publ_section_title
;
 Simultaneous self-Cassembly of a cage-Clike silver(I) complex
 encapsulating an Ag6 neutral cluster core and carbon dioxide fixation
;
_journal_name_full Chem.Commun.
_journal_page_first 1461
_journal_paper_doi 10.1039/c0cc04391e
_journal_volume 47
_journal_year 2011
_chemical_formula_moiety 'C312 H264 Ag34 Cl4 O36 P24'
_chemical_formula_sum 'C312 H264 Ag34 Cl4 O36 P24'
_chemical_formula_weight 9141.89
_space_group_IT_number 203
_symmetry_cell_setting cubic
_symmetry_space_group_name_Hall '-F 2uv 2vw 3'
_symmetry_space_group_name_H-M 'F d -3 :2'
_atom_sites_solution_hydrogens geom
_atom_sites_solution_primary direct
_atom_sites_solution_secondary difmap
_audit_creation_method SHELXL-97
_cell_angle_alpha 90.00
_cell_angle_beta 90.00
_cell_angle_gamma 90.00
_cell_formula_units_Z 8
_cell_length_a 54.274(6)
_cell_length_b 54.274(6)
_cell_length_c 54.274(6)
_cell_measurement_reflns_used 1897
_cell_measurement_temperature 173(2)
_cell_measurement_theta_max 34.053
_cell_measurement_theta_min 4.440
_cell_volume 159873(3)
_computing_cell_refinement 'SMART (Bruker, 2002)'
_computing_data_collection 'SMART (Bruker, 2002)'
_computing_data_reduction 'SAINT (Bruker, 2002)'
_computing_molecular_graphics 'DIAMOND (Brandenburg, 1999)'
_computing_publication_material SHELXTL
_computing_structure_refinement 'SHELXL-97 (Sheldrick, 1997)'
_computing_structure_solution 'SHELXS-97 (Sheldrick, 1997)'
_diffrn_ambient_temperature 173(2)
_diffrn_measured_fraction_theta_full 0.996
_diffrn_measured_fraction_theta_max 0.996
_diffrn_measurement_device_type 'Bruker SMART CCD'
_diffrn_measurement_method 'phi and omega scan'
_diffrn_radiation_monochromator graphite
_diffrn_radiation_source 'fine-focus sealed tube'
_diffrn_radiation_type MoK\a
_diffrn_radiation_wavelength 0.71073
_diffrn_reflns_av_R_equivalents 0.1179
_diffrn_reflns_av_sigmaI/netI 0.1589
_diffrn_reflns_limit_h_max 58
_diffrn_reflns_limit_h_min -21
_diffrn_reflns_limit_k_max 6
_diffrn_reflns_limit_k_min -64
_diffrn_reflns_limit_l_max 29
_diffrn_reflns_limit_l_min -47
_diffrn_reflns_number 44892
_diffrn_reflns_theta_full 24.99
_diffrn_reflns_theta_max 24.99
_diffrn_reflns_theta_min 1.24
_diffrn_standards_interval_count 0
_exptl_absorpt_coefficient_mu 0.897
_exptl_absorpt_correction_T_max 0.7746
_exptl_absorpt_correction_T_min 0.7154
_exptl_absorpt_correction_type multi-scan
_exptl_absorpt_process_details 'SADABS (Bruker, 2002)'
_exptl_crystal_colour colourless
_exptl_crystal_density_diffrn 0.760
_exptl_crystal_density_method 'not measured'
_exptl_crystal_description block
_exptl_crystal_F_000 35600
_exptl_crystal_size_max 0.40
_exptl_crystal_size_mid 0.30
_exptl_crystal_size_min 0.30
_platon_squeeze_details
;
A. L. Spek, J. Appl. Crystallogr., 2003, 36, 7-13.
;
_refine_diff_density_max 0.441
_refine_diff_density_min -0.315
_refine_diff_density_rms 0.068
_refine_ls_extinction_method none
_refine_ls_goodness_of_fit_ref 0.799
_refine_ls_hydrogen_treatment constr
_refine_ls_matrix_type full
_refine_ls_number_parameters 309
_refine_ls_number_reflns 11717
_refine_ls_number_restraints 7
_refine_ls_restrained_S_all 0.798
_refine_ls_R_factor_all 0.1782
_refine_ls_R_factor_gt 0.0742
_refine_ls_shift/su_max 0.001
_refine_ls_shift/su_mean 0.000
_refine_ls_structure_factor_coef Fsqd
_refine_ls_weighting_details 'calc w=1/[\s^2^(Fo^2^)+(0.0601P)^2^+0.0000P] where P=(Fo^2^+2Fc^2^)/3'
_refine_ls_weighting_scheme calc
_refine_ls_wR_factor_gt 0.2008
_refine_ls_wR_factor_ref 0.2328
_reflns_number_gt 2790
_reflns_number_total 11717
_reflns_threshold_expression >2sigma(I)
_cod_data_source_file C0CC04391E.TXT
_cod_data_source_block p1
_cod_depositor_comments
;
The following automatic conversions were performed:

'_symmetry_cell_setting' value 'CUBIC' changed to 'cubic' according
to the built-in table from CIF Core dictionary named 'cif_core.dic'
version 2.4.1 from 2010-06-29.

Automatic conversion script
Id: cif_fix_values 1646 2011-03-28 12:23:43Z adriana 
;
_cod_original_cell_volume 159876(32)
_cod_original_sg_symbol_Hall '-F 2uv 2vw'
_cod_original_sg_symbol_H-M Fd-3
_cod_database_code 7105910

loop_
_symmetry_equiv_pos_as_xyz
'x, y, z'
'-x+1/4, -y+1/4, z'
'-x+1/4, y, -z+1/4'
'x, -y+1/4, -z+1/4'
'z, x, y'
'z, -x+1/4, -y+1/4'
'-z+1/4, -x+1/4, y'
'-z+1/4, x, -y+1/4'
'y, z, x'
'-y+1/4, z, -x+1/4'
'y, -z+1/4, -x+1/4'
'-y+1/4, -z+1/4, x'
'x, y+1/2, z+1/2'
'-x+1/4, -y+3/4, z+1/2'
'-x+1/4, y+1/2, -z+3/4'
'x, -y+3/4, -z+3/4'
'z, x+1/2, y+1/2'
'z, -x+3/4, -y+3/4'
'-z+1/4, -x+3/4, y+1/2'
'-z+1/4, x+1/2, -y+3/4'
'y, z+1/2, x+1/2'
'-y+1/4, z+1/2, -x+3/4'
'y, -z+3/4, -x+3/4'
'-y+1/4, -z+3/4, x+1/2'
'x+1/2, y, z+1/2'
'-x+3/4, -y+1/4, z+1/2'
'-x+3/4, y, -z+3/4'
'x+1/2, -y+1/4, -z+3/4'
'z+1/2, x, y+1/2'
'z+1/2, -x+1/4, -y+3/4'
'-z+3/4, -x+1/4, y+1/2'
'-z+3/4, x, -y+3/4'
'y+1/2, z, x+1/2'
'-y+3/4, z, -x+3/4'
'y+1/2, -z+1/4, -x+3/4'
'-y+3/4, -z+1/4, x+1/2'
'x+1/2, y+1/2, z'
'-x+3/4, -y+3/4, z'
'-x+3/4, y+1/2, -z+1/4'
'x+1/2, -y+3/4, -z+1/4'
'z+1/2, x+1/2, y'
'z+1/2, -x+3/4, -y+1/4'
'-z+3/4, -x+3/4, y'
'-z+3/4, x+1/2, -y+1/4'
'y+1/2, z+1/2, x'
'-y+3/4, z+1/2, -x+1/4'
'y+1/2, -z+3/4, -x+1/4'
'-y+3/4, -z+3/4, x'
'-x, -y, -z'
'x-1/4, y-1/4, -z'
'x-1/4, -y, z-1/4'
'-x, y-1/4, z-1/4'
'-z, -x, -y'
'-z, x-1/4, y-1/4'
'z-1/4, x-1/4, -y'
'z-1/4, -x, y-1/4'
'-y, -z, -x'
'y-1/4, -z, x-1/4'
'-y, z-1/4, x-1/4'
'y-1/4, z-1/4, -x'
'-x, -y+1/2, -z+1/2'
'x-1/4, y+1/4, -z+1/2'
'x-1/4, -y+1/2, z+1/4'
'-x, y+1/4, z+1/4'
'-z, -x+1/2, -y+1/2'
'-z, x+1/4, y+1/4'
'z-1/4, x+1/4, -y+1/2'
'z-1/4, -x+1/2, y+1/4'
'-y, -z+1/2, -x+1/2'
'y-1/4, -z+1/2, x+1/4'
'-y, z+1/4, x+1/4'
'y-1/4, z+1/4, -x+1/2'
'-x+1/2, -y, -z+1/2'
'x+1/4, y-1/4, -z+1/2'
'x+1/4, -y, z+1/4'
'-x+1/2, y-1/4, z+1/4'
'-z+1/2, -x, -y+1/2'
'-z+1/2, x-1/4, y+1/4'
'z+1/4, x-1/4, -y+1/2'
'z+1/4, -x, y+1/4'
'-y+1/2, -z, -x+1/2'
'y+1/4, -z, x+1/4'
'-y+1/2, z-1/4, x+1/4'
'y+1/4, z-1/4, -x+1/2'
'-x+1/2, -y+1/2, -z'
'x+1/4, y+1/4, -z'
'x+1/4, -y+1/2, z-1/4'
'-x+1/2, y+1/4, z-1/4'
'-z+1/2, -x+1/2, -y'
'-z+1/2, x+1/4, y-1/4'
'z+1/4, x+1/4, -y'
'z+1/4, -x+1/2, y-1/4'
'-y+1/2, -z+1/2, -x'
'y+1/4, -z+1/2, x-1/4'
'-y+1/2, z+1/4, x-1/4'
'y+1/4, z+1/4, -x'

loop_
_atom_site_label
_atom_site_type_symbol
_atom_site_fract_x
_atom_site_fract_y
_atom_site_fract_z
_atom_site_U_iso_or_equiv
_atom_site_adp_type
_atom_site_occupancy
_atom_site_symmetry_multiplicity
_atom_site_calc_flag
_atom_site_refinement_flags
_atom_site_disorder_assembly
_atom_site_disorder_group
Ag1 Ag 0.6250 0.58859(3) 0.6250 0.1153(5) Uani 1 2 d S . .
Ag2 Ag 0.62677(2) 0.530114(19) 0.65362(2) 0.1281(4) Uani 1 1 d . . .
Ag3 Ag 0.66683(2) 0.52752(2) 0.68955(2) 0.1364(5) Uani 1 1 d . . .
Ag4 Ag 0.58593(2) 0.58593(2) 0.66407(2) 0.1242(6) Uani 1 3 d S . .
P1 P 0.65487(7) 0.48630(7) 0.69903(7) 0.1166(11) Uani 1 1 d . . .
P2 P 0.61041(7) 0.49317(6) 0.66681(7) 0.1096(10) Uani 1 1 d . . .
Cl1 Cl 0.70908(6) 0.54092(6) 0.70908(6) 0.1180(17) Uani 1 3 d S . .
C1 C 0.7192(3) 0.4339(3) 0.7035(3) 0.141(6) Uani 1 1 d . . .
H1A H 0.7331 0.4232 0.7045 0.169 Uiso 1 1 calc R . .
C2 C 0.6977(4) 0.4230(3) 0.7012(3) 0.161(6) Uani 1 1 d . . .
H2A H 0.6959 0.4057 0.6993 0.193 Uiso 1 1 calc R . .
C3 C 0.6787(4) 0.4383(4) 0.7019(3) 0.161(6) Uani 1 1 d . . .
H3A H 0.6628 0.4313 0.7035 0.193 Uiso 1 1 calc R . .
C4 C 0.6803(3) 0.4627(3) 0.7004(2) 0.113(4) Uani 1 1 d . . .
C5 C 0.7043(3) 0.4726(2) 0.7023(2) 0.109(4) Uani 1 1 d . . .
H5A H 0.7067 0.4899 0.7021 0.131 Uiso 1 1 calc R . .
C6 C 0.7240(3) 0.4572(3) 0.7044(3) 0.131(5) Uani 1 1 d . . .
H6A H 0.7403 0.4632 0.7065 0.158 Uiso 1 1 calc R . .
C7 C 0.5582(4) 0.4808(4) 0.7206(4) 0.161(7) Uani 1 1 d . . .
H7A H 0.5472 0.4681 0.7255 0.193 Uiso 1 1 calc R . .
C8 C 0.5587(3) 0.5028(5) 0.7322(3) 0.157(6) Uani 1 1 d . . .
H8A H 0.5479 0.5050 0.7458 0.189 Uiso 1 1 calc R . .
C9 C 0.5733(4) 0.5217(3) 0.7263(3) 0.149(6) Uani 1 1 d . . .
H9A H 0.5736 0.5365 0.7356 0.179 Uiso 1 1 calc R . .
C10 C 0.5879(3) 0.5183(3) 0.7055(3) 0.136(5) Uani 1 1 d . . .
H10A H 0.5967 0.5320 0.6992 0.164 Uiso 1 1 calc R . .
C11 C 0.5901(3) 0.4953(3) 0.6934(3) 0.126(4) Uani 1 1 d . . .
C12 C 0.5748(3) 0.4776(4) 0.7006(3) 0.163(7) Uani 1 1 d . . .
H12A H 0.5750 0.4624 0.6920 0.196 Uiso 1 1 calc R . .
C13 C 0.6196(3) 0.4792(4) 0.7762(4) 0.157(6) Uani 1 1 d . . .
H13A H 0.6116 0.4786 0.7918 0.188 Uiso 1 1 calc R . .
C14 C 0.6354(4) 0.4993(4) 0.7716(3) 0.184(8) Uani 1 1 d . . .
H14A H 0.6396 0.5111 0.7838 0.221 Uiso 1 1 calc R . .
C15 C 0.6446(3) 0.5003(3) 0.7469(4) 0.156(6) Uani 1 1 d . . .
H15A H 0.6548 0.5138 0.7422 0.187 Uiso 1 1 calc R . .
C16 C 0.6393(3) 0.4823(3) 0.7294(3) 0.126(5) Uani 1 1 d . . .
C17 C 0.6254(3) 0.4627(3) 0.7361(4) 0.157(6) Uani 1 1 d . . .
H17A H 0.6224 0.4500 0.7244 0.188 Uiso 1 1 calc R . .
C18 C 0.6151(3) 0.4605(4) 0.7601(4) 0.164(7) Uani 1 1 d . . .
H18A H 0.6054 0.4467 0.7647 0.196 Uiso 1 1 calc R . .
C19 C 0.5638(3) 0.4795(3) 0.6130(3) 0.134(5) Uani 1 1 d . . .
H19A H 0.5538 0.4892 0.6024 0.160 Uiso 1 1 calc R . .
C20 C 0.5786(2) 0.4904(2) 0.6292(3) 0.113(4) Uani 1 1 d . . .
H20A H 0.5798 0.5079 0.6300 0.136 Uiso 1 1 calc R . .
C21 C 0.5921(2) 0.4757(3) 0.6447(2) 0.128(5) Uani 1 1 d . . .
C22 C 0.5898(3) 0.4489(3) 0.6407(3) 0.143(5) Uani 1 1 d . . .
H22A H 0.5993 0.4389 0.6515 0.172 Uiso 1 1 calc R . .
C23 C 0.5774(3) 0.4378(3) 0.6256(3) 0.142(6) Uani 1 1 d U . .
H23A H 0.5779 0.4204 0.6240 0.170 Uiso 1 1 calc R . .
C24 C 0.5629(3) 0.4521(4) 0.6114(3) 0.157(6) Uani 1 1 d U . .
H24A H 0.5519 0.4445 0.6001 0.189 Uiso 1 1 calc R . .
C25 C 0.6337(2) 0.4714(2) 0.6774(2) 0.124(4) Uani 1 1 d . . .
H25A H 0.6431 0.4650 0.6631 0.149 Uiso 1 1 calc R . .
H25B H 0.6256 0.4573 0.6856 0.149 Uiso 1 1 calc R . .
C26 C 0.6339(3) 0.5772(3) 0.6928(3) 0.109(4) Uani 1 1 d U . .
O1 O 0.61958(14) 0.56486(13) 0.67792(16) 0.112(2) Uani 1 1 d . . .
O2 O 0.65217(15) 0.56617(14) 0.70230(15) 0.112(2) Uani 1 1 d . . .
O3 O 0.63120(13) 0.60043(15) 0.69509(14) 0.111(2) Uani 1 1 d . . .

loop_
_atom_site_aniso_label
_atom_site_aniso_U_11
_atom_site_aniso_U_22
_atom_site_aniso_U_33
_atom_site_aniso_U_23
_atom_site_aniso_U_13
_atom_site_aniso_U_12
Ag1 0.1137(10) 0.1152(11) 0.1171(11) 0.000 0.0014(9) 0.000
Ag2 0.1326(9) 0.1194(8) 0.1321(9) 0.0068(7) -0.0026(7) -0.0023(7)
Ag3 0.1383(9) 0.1217(9) 0.1492(10) 0.0063(7) -0.0082(8) 0.0008(7)
Ag4 0.1242(6) 0.1242(6) 0.1242(6) 0.0000(6) 0.0000(6) 0.0000(6)
P1 0.119(3) 0.107(3) 0.123(3) 0.009(2) -0.003(2) -0.005(2)
P2 0.112(3) 0.097(2) 0.120(3) -0.004(2) 0.000(2) 0.006(2)
Cl1 0.1180(17) 0.1180(17) 0.1180(17) 0.0024(19) -0.0024(19) 0.0024(19)
C1 0.120(12) 0.138(15) 0.164(14) 0.048(11) -0.029(10) -0.033(11)
C2 0.184(17) 0.081(10) 0.219(18) -0.009(11) 0.005(15) 0.024(12)
C3 0.190(18) 0.121(14) 0.172(15) -0.019(12) 0.031(13) 0.011(14)
C4 0.105(10) 0.137(12) 0.097(9) 0.001(8) -0.035(7) 0.017(9)
C5 0.120(11) 0.092(9) 0.114(10) 0.005(7) -0.029(8) 0.014(9)
C6 0.121(12) 0.116(11) 0.157(13) 0.007(10) -0.039(10) -0.032(11)
C7 0.173(17) 0.116(13) 0.192(19) 0.030(13) 0.010(14) -0.025(12)
C8 0.154(15) 0.171(17) 0.147(15) 0.047(15) 0.028(12) 0.041(14)
C9 0.206(18) 0.120(12) 0.122(13) 0.013(10) 0.026(12) -0.028(13)
C10 0.124(11) 0.121(13) 0.165(15) 0.013(11) 0.033(10) -0.031(9)
C11 0.105(11) 0.126(12) 0.147(13) 0.006(11) -0.023(9) -0.004(9)
C12 0.133(14) 0.193(18) 0.164(16) 0.006(13) 0.028(12) -0.042(13)
C13 0.122(13) 0.167(18) 0.181(18) 0.016(16) 0.004(12) 0.017(12)
C14 0.24(2) 0.160(17) 0.155(16) -0.002(13) 0.072(15) 0.000(16)
C15 0.168(15) 0.108(12) 0.192(17) 0.019(12) 0.026(13) -0.046(10)
C16 0.109(10) 0.089(9) 0.182(15) -0.011(10) -0.028(10) -0.019(8)
C17 0.137(13) 0.162(15) 0.171(17) -0.004(13) -0.020(12) -0.039(12)
C18 0.188(18) 0.172(18) 0.130(15) 0.035(13) 0.008(13) -0.014(14)
C19 0.092(10) 0.168(15) 0.140(13) 0.023(11) -0.003(9) -0.003(10)
C20 0.081(8) 0.106(9) 0.153(12) -0.011(9) -0.035(8) -0.002(7)
C21 0.079(8) 0.187(16) 0.120(10) 0.027(11) -0.018(8) -0.006(9)
C22 0.146(13) 0.082(10) 0.201(16) 0.007(10) -0.017(11) -0.020(9)
C23 0.126(12) 0.105(11) 0.195(16) -0.028(10) -0.042(10) -0.041(9)
C24 0.139(14) 0.21(2) 0.122(12) 0.010(12) -0.030(9) -0.050(12)
C25 0.137(11) 0.091(9) 0.146(11) 0.000(8) -0.027(9) -0.030(8)
C26 0.108(5) 0.108(5) 0.110(5) 0.002(4) 0.006(4) 0.003(4)
O1 0.112(6) 0.074(5) 0.151(7) -0.005(5) 0.007(5) 0.003(4)
O2 0.099(6) 0.103(6) 0.132(6) -0.020(5) 0.010(5) -0.003(5)
O3 0.101(6) 0.102(6) 0.129(6) 0.005(5) -0.027(5) 0.035(5)

loop_
_atom_type_symbol
_atom_type_description
_atom_type_scat_dispersion_real
_atom_type_scat_dispersion_imag
_atom_type_scat_source
C C 0.0033 0.0016 'International Tables Vol C Tables 4.2.6.8 and 6.1.1.4'
H H 0.0000 0.0000 'International Tables Vol C Tables 4.2.6.8 and 6.1.1.4'
O O 0.0106 0.0060 'International Tables Vol C Tables 4.2.6.8 and 6.1.1.4'
P P 0.1023 0.0942 'International Tables Vol C Tables 4.2.6.8 and 6.1.1.4'
Cl Cl 0.1484 0.1585 'International Tables Vol C Tables 4.2.6.8 and 6.1.1.4'
Ag Ag -0.8971 1.1015 'International Tables Vol C Tables 4.2.6.8 and 6.1.1.4'

loop_
_geom_angle_atom_site_label_1
_geom_angle_atom_site_label_2
_geom_angle_atom_site_label_3
_geom_angle
_geom_angle_site_symmetry_1
_geom_angle_site_symmetry_3
_geom_angle_publ_flag
O3 Ag1 O3 73.9(4) 11_566 12_665 y
O3 Ag1 Ag1 167.8(2) 11_566 10_656 y
O3 Ag1 Ag1 98.8(2) 12_665 10_656 y
O3 Ag1 Ag1 132.00(19) 11_566 6_566 y
O3 Ag1 Ag1 117.46(18) 12_665 6_566 y
Ag1 Ag1 Ag1 60.0 10_656 6_566 y
O3 Ag1 Ag1 117.46(18) 11_566 5 y
O3 Ag1 Ag1 132.00(19) 12_665 5 y
Ag1 Ag1 Ag1 60.0 10_656 5 y
Ag1 Ag1 Ag1 90.0 6_566 5 y
O3 Ag1 Ag1 98.8(2) 11_566 9 y
O3 Ag1 Ag1 167.8(2) 12_665 9 y
Ag1 Ag1 Ag1 90.0 10_656 9 y
Ag1 Ag1 Ag1 60.0 6_566 9 y
Ag1 Ag1 Ag1 60.0 5 9 y
O3 Ag1 Ag4 105.6(2) 11_566 3_656 y
O3 Ag1 Ag4 69.74(19) 12_665 3_656 y
Ag1 Ag1 Ag4 62.27(3) 10_656 3_656 y
Ag1 Ag1 Ag4 122.24(3) 6_566 3_656 y
Ag1 Ag1 Ag4 62.27(3) 5 3_656 y
Ag1 Ag1 Ag4 122.24(3) 9 3_656 y
O3 Ag1 Ag4 69.74(19) 11_566 . y
O3 Ag1 Ag4 105.6(2) 12_665 . y
Ag1 Ag1 Ag4 122.24(3) 10_656 . y
Ag1 Ag1 Ag4 62.27(3) 6_566 . y
Ag1 Ag1 Ag4 122.24(3) 5 . y
Ag1 Ag1 Ag4 62.27(3) 9 . y
Ag4 Ag1 Ag4 174.48(6) 3_656 . y
O3 Ag2 P2 157.1(2) 12_665 . y
O3 Ag2 O1 85.0(3) 12_665 . y
P2 Ag2 O1 117.6(2) . . y
O3 Ag2 Ag3 88.85(18) 12_665 . y
P2 Ag2 Ag3 92.14(10) . . y
O1 Ag2 Ag3 77.7(2) . . y
O3 Ag2 Ag2 58.78(19) 12_665 3_656 y
P2 Ag2 Ag2 106.62(10) . 3_656 y
O1 Ag2 Ag2 123.6(2) . 3_656 y
Ag3 Ag2 Ag2 135.35(6) . 3_656 y
O2 Ag3 P1 133.0(2) . . y
O2 Ag3 O2 88.4(4) . 12_665 y
P1 Ag3 O2 133.7(2) . 12_665 y
O2 Ag3 Cl1 86.0(2) . . y
P1 Ag3 Cl1 114.21(14) . . y
O2 Ag3 Cl1 83.3(2) 12_665 . y
O2 Ag3 Ag2 84.3(2) . . y
P1 Ag3 Ag2 89.23(10) . . y
O2 Ag3 Ag2 73.15(19) 12_665 . y
Cl1 Ag3 Ag2 154.71(11) . . y
O1 Ag4 O1 119.971(11) 11_566 . y
O1 Ag4 O1 119.970(12) 11_566 8_656 y
O1 Ag4 O1 119.970(11) . 8_656 y
O1 Ag4 Ag1 78.72(19) 11_566 . y
O1 Ag4 Ag1 72.0(2) . . y
O1 Ag4 Ag1 123.2(2) 8_656 . y
O1 Ag4 Ag1 123.2(2) 11_566 6_566 y
O1 Ag4 Ag1 78.72(19) . 6_566 y
O1 Ag4 Ag1 72.0(2) 8_656 6_566 y
Ag1 Ag4 Ag1 55.47(5) . 6_566 y
O1 Ag4 Ag1 72.0(2) 11_566 9 y
O1 Ag4 Ag1 123.2(2) . 9 y
O1 Ag4 Ag1 78.72(19) 8_656 9 y
Ag1 Ag4 Ag1 55.47(5) . 9 y
Ag1 Ag4 Ag1 55.47(5) 6_566 9 y
C25 P1 C16 103.4(6) . . ?
C25 P1 C4 100.6(6) . . ?
C16 P1 C4 102.6(6) . . ?
C25 P1 Ag3 116.6(4) . . ?
C16 P1 Ag3 115.0(5) . . ?
C4 P1 Ag3 116.5(5) . . ?
C11 P2 C21 103.1(7) . . ?
C11 P2 C25 102.2(6) . . ?
C21 P2 C25 104.4(7) . . ?
C11 P2 Ag2 115.0(6) . . ?
C21 P2 Ag2 117.3(5) . . ?
C25 P2 Ag2 113.2(4) . . ?
Ag3 Cl1 Ag3 90.07(15) 6_566 12_665 ?
Ag3 Cl1 Ag3 90.07(15) 6_566 . ?
Ag3 Cl1 Ag3 90.07(15) 12_665 . ?
C6 C1 C2 128.4(17) . . ?
C1 C2 C3 114.1(16) . . ?
C2 C3 C4 124.9(18) . . ?
C3 C4 C5 115.6(14) . . ?
C3 C4 P1 129.2(14) . . ?
C5 C4 P1 115.0(12) . . ?
C6 C5 C4 120.0(12) . . ?
C1 C6 C5 115.9(14) . . ?
C8 C7 C12 116.8(17) . . ?
C9 C8 C7 125.3(18) . . ?
C8 C9 C10 115.6(16) . . ?
C9 C10 C11 123.0(14) . . ?
C12 C11 C10 116.6(16) . . ?
C12 C11 P2 124.2(15) . . ?
C10 C11 P2 118.6(13) . . ?
C11 C12 C7 122.1(18) . . ?
C18 C13 C14 125(2) . . ?
C13 C14 C15 114.3(18) . . ?
C16 C15 C14 122.5(15) . . ?
C17 C16 C15 118.9(16) . . ?
C17 C16 P1 125.6(14) . . ?
C15 C16 P1 115.3(12) . . ?
C16 C17 C18 122.0(17) . . ?
C13 C18 C17 117.3(19) . . ?
C20 C19 C24 120.2(14) . . ?
C19 C20 C21 117.8(14) . . ?
C20 C21 C22 116.1(13) . . ?
C20 C21 P2 112.9(13) . . ?
C22 C21 P2 130.9(12) . . ?
C23 C22 C21 129.3(16) . . ?
C22 C23 C24 114.9(17) . . ?
C23 C24 C19 121.5(15) . . ?
P2 C25 P1 110.5(6) . . ?
O2 C26 O3 121.1(14) . . ?
O2 C26 O1 118.4(14) . . ?
O3 C26 O1 120.0(14) . . ?
C26 O1 Ag4 115.0(9) . . ?
C26 O1 Ag2 131.6(9) . . ?
Ag4 O1 Ag2 110.6(4) . . ?
C26 O2 Ag3 124.5(9) . . ?
C26 O2 Ag3 130.0(9) . 6_566 ?
Ag3 O2 Ag3 100.7(3) . 6_566 ?
C26 O3 Ag2 123.6(9) . 6_566 ?
C26 O3 Ag1 120.9(8) . 6_566 ?
Ag2 O3 Ag1 104.0(3) 6_566 6_566 ?

loop_
_geom_bond_atom_site_label_1
_geom_bond_atom_site_label_2
_geom_bond_distance
_geom_bond_site_symmetry_2
_geom_bond_publ_flag
Ag1 O3 2.288(8) 11_566 y
Ag1 O3 2.288(8) 12_665 y
Ag1 Ag1 2.795(2) 10_656 y
Ag1 Ag1 2.795(2) 6_566 y
Ag1 Ag1 2.795(2) 5 y
Ag1 Ag1 2.795(2) 9 y
Ag1 Ag4 3.0027(16) 3_656 y
Ag1 Ag4 3.0027(16) . y
Ag2 O3 2.196(8) 12_665 y
Ag2 P2 2.307(4) . y
Ag2 O1 2.334(8) . y
Ag2 Ag3 2.9243(16) . y
Ag2 Ag2 3.113(2) 3_656 y
Ag3 O2 2.348(8) . y
Ag3 P1 2.386(4) . y
Ag3 O2 2.483(8) 12_665 y
Ag3 Cl1 2.629(3) . y
Ag4 O1 2.282(8) 11_566 y
Ag4 O1 2.282(8) . y
Ag4 O1 2.282(8) 8_656 y
Ag4 Ag1 3.0027(16) 6_566 y
Ag4 Ag1 3.0027(16) 9 y
P1 C25 1.829(11) . ?
P1 C16 1.862(16) . ?
P1 C4 1.883(14) . ?
P2 C11 1.821(16) . ?
P2 C21 1.825(14) . ?
P2 C25 1.826(12) . ?
Cl1 Ag3 2.629(3) 6_566 ?
Cl1 Ag3 2.629(3) 12_665 ?
C1 C6 1.293(17) . ?
C1 C2 1.316(18) . ?
C2 C3 1.323(19) . ?
C3 C4 1.332(18) . ?
C4 C5 1.414(16) . ?
C5 C6 1.362(16) . ?
C7 C8 1.35(2) . ?
C7 C12 1.42(2) . ?
C8 C9 1.33(2) . ?
C9 C10 1.387(18) . ?
C10 C11 1.413(18) . ?
C11 C12 1.327(17) . ?
C13 C18 1.36(2) . ?
C13 C14 1.41(2) . ?
C14 C15 1.434(19) . ?
C15 C16 1.392(18) . ?
C16 C17 1.358(18) . ?
C17 C18 1.42(2) . ?
C19 C20 1.329(17) . ?
C19 C24 1.49(2) . ?
C20 C21 1.375(16) . ?
C21 C22 1.471(18) . ?
C22 C23 1.220(17) . ?
C23 C24 1.346(19) . ?
C26 O2 1.268(14) . ?
C26 O3 1.276(14) . ?
C26 O1 1.305(14) . ?
O2 Ag3 2.483(8) 6_566 ?
O3 Ag2 2.196(8) 6_566 ?
O3 Ag1 2.288(8) 6_566 ?

loop_
_platon_squeeze_void_nr
_platon_squeeze_void_average_x
_platon_squeeze_void_average_y
_platon_squeeze_void_average_z
_platon_squeeze_void_volume
_platon_squeeze_void_count_electrons
_platon_squeeze_void_content
1 -0.002 -0.001 -0.007 105099 52682 ' '
2 0.000 0.500 0.000 53 1 ' '
3 0.250 0.750 0.000 53 1 ' '
4 0.500 0.000 0.000 53 1 ' '
5 0.750 0.250 0.000 53 1 ' '
6 0.000 0.750 0.250 53 1 ' '
7 0.250 0.500 0.250 53 1 ' '
8 0.500 0.250 0.250 53 1 ' '
9 0.750 0.000 0.250 53 1 ' '
10 0.000 1.000 0.500 53 1 ' '
11 0.250 0.250 0.500 53 1 ' '
12 0.500 0.500 0.500 53 1 ' '
13 0.750 0.750 0.500 53 1 ' '
14 0.000 0.250 0.750 53 1 ' '
15 0.250 0.000 0.750 53 1 ' '
16 0.500 0.750 0.750 53 1 ' '
17 0.750 0.500 0.750 53 1 ' '
